data_4326110
loop_
_publ_author_name
'Vincent J. Catalano'
'Lyndsay B. Munro'
'Christoph E. Strasser'
'Ahmad F. Samin'

_publ_contact_author_address
;
Department of Chemistry
University of Nevada
Reno, NV  89557
;
_publ_contact_author_email vjc@unr.edu
_publ_contact_author_name 'Professor Vincent J. Catalano'
_publ_contact_author_phone '775 784 1329'
_publ_section_title
;
 Modulation of Metal-Metal Separations in a Series of Ag(I) and Intensely
 Blue Photoluminescent Cu(I) NHC-Bridged Triangular Clusters
;
_journal_name_full 'Inorganic Chemistry'
_journal_page_first 8465
_journal_page_last 8476
_journal_paper_doi 10.1021/ic201053t
_journal_volume 50
_journal_year 2011
_chemical_formula_moiety 'C57 H66 Cu3 N12 O12, 3(C3 H5 N), 3(B F4)'
_chemical_formula_sum 'C66 H81 B3 Cu3 F12 N15 O12'
_chemical_formula_weight 1727.5
_chemical_name_common
;
Tris{\h^3^-\m-1,3-bis[(3,4-dimethoxy-2-pyridyl)methyl]imidazol-2-
ylidene}tricopper(I) tetrafluoroborate propionitrile trisolvate
;
_chemical_name_systematic
; 
Triangulo-tris{\h^3^-\m~2~-1,3-bis[(3,4-dimethoxy-2-pyridyl-\kN)methyl]-
2<i>H</i>-imidazol-2-ylidene-\kC}tricopper(I) 3(Cu---Cu) tetrafluoroborate
 propanenitrile trisolvate
;
_space_group_IT_number 14
_symmetry_cell_setting monoclinic
_symmetry_Int_Tables_number 14
_symmetry_space_group_name_Hall '-P 2ybc'
_symmetry_space_group_name_H-M 'P 1 21/c 1'
_atom_sites_solution_hydrogens geom
_atom_sites_solution_primary direct
_atom_sites_solution_secondary difmap
_audit_creation_method SHELXL-97
_cell_angle_alpha 90.00
_cell_angle_beta 99.161(1)
_cell_angle_gamma 90.00
_cell_formula_units_Z 4
_cell_length_a 12.0260(1)
_cell_length_b 26.5274(3)
_cell_length_c 24.3308(2)
_cell_measurement_reflns_used 9591
_cell_measurement_temperature 100(2)
_cell_measurement_theta_max 27.255
_cell_measurement_theta_min 2.288
_cell_volume 7662.97(13)
_computing_cell_refinement SAINT
_computing_data_collection 'SAINT (Bruker, 2002)'
_computing_data_reduction SAINT
_computing_molecular_graphics 'Diamond 3.2 (Crystal Impact, 2009)'
_computing_structure_refinement 'SHELXL-97 (Sheldrick, 2008)'
_computing_structure_solution 'SHELXS-97 (Sheldrick, 2008)'
_diffrn_ambient_temperature 100(2)
_diffrn_measured_fraction_theta_full 0.998
_diffrn_measured_fraction_theta_max 0.998
_diffrn_measurement_device_type 'Bruker APEX CCD area-detector'
_diffrn_measurement_method '\f- and \w-scans'
_diffrn_radiation_monochromator graphite
_diffrn_radiation_source 'fine-focus sealed tube'
_diffrn_radiation_type MoK\a
_diffrn_radiation_wavelength 0.71073
_diffrn_reflns_av_R_equivalents 0.0640
_diffrn_reflns_av_sigmaI/netI 0.0383
_diffrn_reflns_limit_h_max 16
_diffrn_reflns_limit_h_min -16
_diffrn_reflns_limit_k_max 36
_diffrn_reflns_limit_k_min -36
_diffrn_reflns_limit_l_max 33
_diffrn_reflns_limit_l_min -33
_diffrn_reflns_number 255628
_diffrn_reflns_theta_full 29.17
_diffrn_reflns_theta_max 29.17
_diffrn_reflns_theta_min 1.14
_exptl_absorpt_coefficient_mu 0.922
_exptl_absorpt_correction_T_max 0.746
_exptl_absorpt_correction_T_min 0.666
_exptl_absorpt_correction_type multi-scan
_exptl_absorpt_process_details 'SADABS (Bruker, 2002)'
_exptl_crystal_colour colourless
_exptl_crystal_density_diffrn 1.497
_exptl_crystal_description prism
_exptl_crystal_F_000 3552
_exptl_crystal_size_max 0.23
_exptl_crystal_size_mid 0.12
_exptl_crystal_size_min 0.04
_refine_diff_density_max 1.969
_refine_diff_density_min -0.876
_refine_diff_density_rms 0.106
_refine_ls_extinction_method none
_refine_ls_goodness_of_fit_ref 1.031
_refine_ls_hydrogen_treatment constr
_refine_ls_matrix_type full
_refine_ls_number_parameters 1212
_refine_ls_number_reflns 20669
_refine_ls_number_restraints 0
_refine_ls_restrained_S_all 1.031
_refine_ls_R_factor_all 0.0827
_refine_ls_R_factor_gt 0.0548
_refine_ls_shift/su_max 0.006
_refine_ls_shift/su_mean 0.000
_refine_ls_structure_factor_coef Fsqd
_refine_ls_weighting_details 'calc w=1/[\s^2^(Fo^2^)+(0.0901P)^2^+12.7687P] where P=(Fo^2^+2Fc^2^)/3'
_refine_ls_weighting_scheme calc
_refine_ls_wR_factor_gt 0.1495
_refine_ls_wR_factor_ref 0.1712
_reflns_number_gt 15106
_reflns_number_total 20669
_reflns_threshold_expression I>2\s(I)
_cod_data_source_file ic201053t_si_002_04.cif
_cod_data_source_block Compound-2b.3EtCN
_cod_original_cell_volume 7662.97(12)
_cod_original_sg_symbol_H-M 'P 21/c'
_cod_database_code 4326110

loop_
_symmetry_equiv_pos_as_xyz
'x, y, z'
'-x, y+1/2, -z+1/2'
'-x, -y, -z'
'x, -y-1/2, z-1/2'

loop_
_atom_site_label
_atom_site_type_symbol
_atom_site_fract_x
_atom_site_fract_y
_atom_site_fract_z
_atom_site_U_iso_or_equiv
_atom_site_adp_type
_atom_site_occupancy
_atom_site_symmetry_multiplicity
_atom_site_calc_flag
_atom_site_refinement_flags
_atom_site_disorder_assembly
_atom_site_disorder_group
Cu1 Cu 0.15727(3) 0.376516(14) 0.341996(13) 0.01926(9) Uani 1 1 d . . .
Cu3 Cu 0.04261(3) 0.318198(14) 0.274398(14) 0.01921(9) Uani 1 1 d . . .
Cu2 Cu 0.22497(3) 0.353745(14) 0.253188(14) 0.01973(9) Uani 1 1 d . . .
N8 N 0.0171(2) 0.23856(10) 0.28424(11) 0.0231(5) Uani 1 1 d . . .
N7 N 0.2375(2) 0.39816(10) 0.18010(10) 0.0235(5) Uani 1 1 d . . .
N5 N 0.0797(2) 0.31945(10) 0.15467(10) 0.0240(5) Uani 1 1 d . . .
N10 N -0.0890(2) 0.35986(10) 0.35326(10) 0.0238(5) Uani 1 1 d . . .
N4 N 0.3827(2) 0.31783(11) 0.25029(11) 0.0266(5) Uani 1 1 d . . .
N6 N 0.1498(2) 0.25545(10) 0.20156(10) 0.0242(5) Uani 1 1 d . . .
N11 N -0.1252(2) 0.33657(10) 0.23575(10) 0.0239(5) Uani 1 1 d . . .
N9 N 0.0259(2) 0.30617(10) 0.39584(10) 0.0240(5) Uani 1 1 d . . .
C16 C 0.1216(2) 0.30483(12) 0.20748(11) 0.0219(6) Uani 1 1 d . . .
C41 C 0.2109(2) 0.31559(12) 0.44990(12) 0.0234(6) Uani 1 1 d . . .
C31 C 0.0128(2) 0.33835(12) 0.35163(11) 0.0210(5) Uani 1 1 d . . .
C36 C -0.2964(2) 0.38431(12) 0.22989(13) 0.0242(6) Uani 1 1 d . . .
C20 C 0.1490(2) 0.40459(12) 0.13950(11) 0.0230(6) Uani 1 1 d . . .
C42 C 0.2487(3) 0.30635(13) 0.50600(12) 0.0285(7) Uani 1 1 d . . .
N12 N 0.2375(2) 0.35803(10) 0.42441(10) 0.0254(5) Uani 1 1 d . . .
C24 C 0.3279(3) 0.42799(13) 0.17992(12) 0.0266(6) Uani 1 1 d . . .
H24 H 0.3915 0.4228 0.2079 0.032 Uiso 1 1 calc R . .
C25 C 0.1934(3) 0.22352(12) 0.24917(13) 0.0271(6) Uani 1 1 d . . .
H25A H 0.2481 0.2429 0.2758 0.033 Uiso 1 1 calc R . .
H25B H 0.2333 0.1942 0.2362 0.033 Uiso 1 1 calc R . .
C32 C -0.0639(3) 0.30843(14) 0.42464(13) 0.0312(7) Uani 1 1 d . . .
H32 H -0.0728 0.2898 0.4570 0.037 Uiso 1 1 calc R . .
C34 C -0.1426(3) 0.39539(13) 0.31152(12) 0.0259(6) Uani 1 1 d . . .
H34A H -0.0865 0.4208 0.3042 0.031 Uiso 1 1 calc R . .
H34B H -0.2037 0.4133 0.3264 0.031 Uiso 1 1 calc R . .
C26 C 0.0987(2) 0.20512(12) 0.27817(12) 0.0248(6) Uani 1 1 d . C .
C5 C 0.1209(3) 0.48998(13) 0.32963(13) 0.0288(7) Uani 1 1 d . . .
C8 C 0.0074(3) 0.50384(14) 0.41684(14) 0.0331(7) Uani 1 1 d . . .
H8 H -0.0240 0.5084 0.4499 0.040 Uiso 1 1 calc R A 1
C33 C -0.1369(3) 0.34244(15) 0.39762(13) 0.0313(7) Uani 1 1 d . . .
H33 H -0.2072 0.3524 0.4073 0.038 Uiso 1 1 calc R . .
C35 C -0.1911(2) 0.37007(12) 0.25738(12) 0.0235(6) Uani 1 1 d . . .
C29 C -0.0783(3) 0.17391(13) 0.32752(14) 0.0286(7) Uani 1 1 d . . .
H29 H -0.1421 0.1639 0.3434 0.034 Uiso 1 1 calc R . .
C19 C 0.0472(3) 0.37142(12) 0.14050(13) 0.0255(6) Uani 1 1 d . . .
H19A H 0.0026 0.3848 0.1681 0.031 Uiso 1 1 calc R . .
H19B H -0.0009 0.3722 0.1035 0.031 Uiso 1 1 calc R . .
C22 C 0.2408(3) 0.47352(13) 0.10031(13) 0.0279(6) Uani 1 1 d . . .
C37 C -0.3343(3) 0.36535(13) 0.17636(14) 0.0286(7) Uani 1 1 d . . .
C11 C 0.4666(3) 0.31600(12) 0.29407(14) 0.0275(6) Uani 1 1 d . . .
C21 C 0.1471(3) 0.44179(12) 0.09941(12) 0.0265(6) Uani 1 1 d . . .
C18 C 0.0809(3) 0.28043(13) 0.11720(13) 0.0328(7) Uani 1 1 d . . .
H18 H 0.0562 0.2818 0.0781 0.039 Uiso 1 1 calc R . .
C12 C 0.5646(3) 0.28905(13) 0.29279(16) 0.0327(7) Uani 1 1 d . D .
C23 C 0.3337(3) 0.46585(13) 0.14135(13) 0.0287(6) Uani 1 1 d . . .
H23 H 0.3993 0.4860 0.1429 0.034 Uiso 1 1 calc R . .
C15 C 0.3971(3) 0.29294(13) 0.20419(14) 0.0305(7) Uani 1 1 d . . .
H15 H 0.3389 0.2949 0.1729 0.037 Uiso 1 1 calc R . .
C44 C 0.3452(3) 0.38539(15) 0.51144(14) 0.0377(8) Uani 1 1 d . . .
H44 H 0.3919 0.4103 0.5315 0.045 Uiso 1 1 calc R . .
C14 C 0.4912(3) 0.26449(14) 0.19892(17) 0.0365(8) Uani 1 1 d . D .
H14 H 0.4967 0.2468 0.1655 0.044 Uiso 1 1 calc R . .
C9 C 0.0505(3) 0.45827(13) 0.40394(13) 0.0285(6) Uani 1 1 d . B .
H9 H 0.0399 0.4302 0.4268 0.034 Uiso 1 1 calc R . .
C30 C -0.0688(2) 0.22228(12) 0.30794(13) 0.0263(6) Uani 1 1 d . . .
H30 H -0.1273 0.2455 0.3116 0.032 Uiso 1 1 calc R . .
C39 C -0.1658(3) 0.31707(13) 0.18579(14) 0.0303(7) Uani 1 1 d . . .
H39 H -0.1219 0.2921 0.1712 0.036 Uiso 1 1 calc R . .
C43 C 0.3158(3) 0.34238(15) 0.53769(13) 0.0340(8) Uani 1 1 d . . .
C38 C -0.2673(3) 0.33076(14) 0.15392(14) 0.0334(7) Uani 1 1 d . . .
H38 H -0.2903 0.3169 0.1179 0.040 Uiso 1 1 calc R . .
C17 C 0.1242(3) 0.23999(13) 0.14694(14) 0.0344(7) Uani 1 1 d . . .
H17 H 0.1349 0.2072 0.1329 0.041 Uiso 1 1 calc R . .
C45 C 0.3048(3) 0.39143(14) 0.45509(13) 0.0316(7) Uani 1 1 d . . .
H45 H 0.3260 0.4209 0.4372 0.038 Uiso 1 1 calc R . .
C13 C 0.5769(3) 0.26281(14) 0.24415(19) 0.0410(9) Uani 1 1 d . . .
C27 C 0.0998(3) 0.15684(14) 0.29840(16) 0.0366(8) Uani 1 1 d . . .
C28 C 0.0087(3) 0.14042(14) 0.32321(16) 0.0376(8) Uani 1 1 d . C .
C7 C 0.0116(6) 0.5427(3) 0.3796(3) 0.0315(14) Uani 0.699(6) 1 d P B 1
C6 C 0.0665(5) 0.53489(19) 0.3337(2) 0.0239(10) Uani 0.699(6) 1 d P B 1
O9 O -0.36372(17) 0.41558(9) 0.25528(9) 0.0273(5) Uani 1 1 d . . .
O5 O 0.0491(2) 0.45054(9) 0.06275(9) 0.0340(5) Uani 1 1 d . . .
O10 O -0.43500(19) 0.38282(10) 0.15068(10) 0.0350(6) Uani 1 1 d . . .
O11 O 0.2119(2) 0.26419(10) 0.53028(9) 0.0346(5) Uani 1 1 d . . .
O6 O 0.2312(2) 0.50995(10) 0.06124(10) 0.0366(6) Uani 1 1 d . . .
O3 O 0.65011(19) 0.29012(10) 0.33729(12) 0.0410(6) Uani 1 1 d . . .
N3 N 0.1067(2) 0.45060(10) 0.36138(10) 0.0238(5) Uani 1 1 d . B .
O12 O 0.3423(3) 0.33204(12) 0.59266(9) 0.0464(7) Uani 1 1 d . . .
N1 N 0.2914(2) 0.45419(10) 0.30228(11) 0.0259(5) Uani 1 1 d . . .
N2 N 0.4036(2) 0.39469(11) 0.33383(11) 0.0263(5) Uani 1 1 d . . .
C40 C 0.1317(3) 0.27978(12) 0.41525(12) 0.0255(6) Uani 1 1 d . . .
H40A H 0.1655 0.2679 0.3830 0.031 Uiso 1 1 calc R . .
H40B H 0.1175 0.2501 0.4378 0.031 Uiso 1 1 calc R . .
O7 O 0.2010(4) 0.12992(17) 0.3017(3) 0.0305(12) Uani 0.721(14) 1 d P C 1
C1 C 0.2944(2) 0.40367(11) 0.31098(11) 0.0217(6) Uani 1 1 d . B .
O4 O 0.6757(5) 0.2416(3) 0.2399(6) 0.0313(17) Uani 0.68(3) 1 d P D 1
O8 O 0.0231(10) 0.0942(3) 0.3468(6) 0.0306(17) Uani 0.65(5) 1 d P C 1
C4 C 0.1873(3) 0.48147(13) 0.28230(14) 0.0313(7) Uani 1 1 d . B .
H4A H 0.1411 0.4619 0.2524 0.038 Uiso 1 1 calc R . .
H4B H 0.2054 0.5143 0.2666 0.038 Uiso 1 1 calc R . .
O1 O 0.0697(3) 0.57139(12) 0.29433(13) 0.0301(9) Uani 0.699(6) 1 d P B 1
C10 C 0.4490(3) 0.34452(14) 0.34602(14) 0.0323(7) Uani 1 1 d . B .
H10A H 0.3968 0.3252 0.3656 0.039 Uiso 1 1 calc R . .
H10B H 0.5219 0.3473 0.3713 0.039 Uiso 1 1 calc R . .
C3 C 0.3948(3) 0.47620(14) 0.31935(16) 0.0373(8) Uani 1 1 d . B .
H3 H 0.4125 0.5110 0.3177 0.045 Uiso 1 1 calc R . .
C54 C -0.3574(3) 0.46771(14) 0.24024(17) 0.0383(8) Uani 1 1 d . . .
H54A H -0.4078 0.4876 0.2597 0.057 Uiso 1 1 calc R . .
H54B H -0.3802 0.4714 0.1999 0.057 Uiso 1 1 calc R . .
H54C H -0.2799 0.4797 0.2508 0.057 Uiso 1 1 calc R . .
C2 C 0.4660(3) 0.43872(15) 0.33889(16) 0.0387(8) Uani 1 1 d . B .
H2 H 0.5438 0.4419 0.3533 0.046 Uiso 1 1 calc R . .
O2 O -0.0321(5) 0.58899(17) 0.3849(2) 0.0466(13) Uani 0.699(6) 1 d P B 1
C48 C 0.6617(3) 0.24376(17) 0.3683(2) 0.0527(11) Uani 1 1 d . D .
H48A H 0.7236 0.2469 0.3996 0.079 Uiso 1 1 calc R . .
H48B H 0.6779 0.2162 0.3440 0.079 Uiso 1 1 calc R . .
H48C H 0.5915 0.2366 0.3825 0.079 Uiso 1 1 calc R . .
C55 C -0.4729(3) 0.36509(18) 0.09507(16) 0.0453(10) Uani 1 1 d . . .
H55A H -0.5461 0.3802 0.0807 0.068 Uiso 1 1 calc R . .
H55B H -0.4803 0.3283 0.0954 0.068 Uiso 1 1 calc R . .
H55C H -0.4181 0.3746 0.0711 0.068 Uiso 1 1 calc R . .
C51 C 0.3239(4) 0.54515(16) 0.06400(17) 0.0468(10) Uani 1 1 d . . .
H51A H 0.3079 0.5695 0.0335 0.070 Uiso 1 1 calc R . .
H51B H 0.3932 0.5267 0.0607 0.070 Uiso 1 1 calc R . .
H51C H 0.3333 0.5630 0.0997 0.070 Uiso 1 1 calc R . .
C57 C 0.4080(5) 0.3697(2) 0.62680(16) 0.0602(13) Uani 1 1 d . . .
H57A H 0.4222 0.3583 0.6656 0.090 Uiso 1 1 calc R . .
H57B H 0.3662 0.4016 0.6244 0.090 Uiso 1 1 calc R . .
H57C H 0.4799 0.3748 0.6135 0.090 Uiso 1 1 calc R . .
C53 C -0.0764(12) 0.0732(7) 0.3641(6) 0.036(2) Uani 0.65(5) 1 d P C 1
H53A H -0.0587 0.0400 0.3808 0.054 Uiso 0.65(5) 1 calc PR C 1
H53B H -0.1358 0.0698 0.3317 0.054 Uiso 0.65(5) 1 calc PR C 1
H53C H -0.1024 0.0956 0.3915 0.054 Uiso 0.65(5) 1 calc PR C 1
C1S C 0.3835(5) 0.1957(3) 0.3859(3) 0.0626(16) Uani 1 1 d . . .
C56 C 0.2949(4) 0.22507(17) 0.54059(19) 0.0536(12) Uani 1 1 d . . .
H56A H 0.2631 0.1962 0.5578 0.080 Uiso 1 1 calc R . .
H56B H 0.3608 0.2377 0.5657 0.080 Uiso 1 1 calc R . .
H56C H 0.3174 0.2146 0.5053 0.080 Uiso 1 1 calc R . .
C50 C 0.0532(4) 0.43418(18) 0.00675(15) 0.0508(11) Uani 1 1 d . . .
H50A H -0.0190 0.4415 -0.0168 0.076 Uiso 1 1 calc R . .
H50B H 0.0676 0.3978 0.0066 0.076 Uiso 1 1 calc R . .
H50C H 0.1137 0.4521 -0.0077 0.076 Uiso 1 1 calc R . .
N1S N 0.3586(4) 0.2267(3) 0.3824(3) 0.088(2) Uani 1 1 d . . .
C52 C 0.1938(5) 0.0910(2) 0.2602(3) 0.0412(19) Uani 0.721(14) 1 d P C 1
H52A H 0.2657 0.0730 0.2639 0.062 Uiso 0.721(14) 1 calc PR C 1
H52B H 0.1770 0.1061 0.2231 0.062 Uiso 0.721(14) 1 calc PR C 1
H52C H 0.1338 0.0673 0.2654 0.062 Uiso 0.721(14) 1 calc PR C 1
C2S C 0.4379(5) 0.1446(2) 0.3964(2) 0.0691(14) Uani 1 1 d . . .
H2S H 0.5207 0.1488 0.4011 0.083 Uiso 1 1 calc R . .
H1S H 0.4151 0.1232 0.3632 0.083 Uiso 1 1 calc R . .
N2S N 0.9292(3) 0.03301(13) 0.70172(17) 0.0487(8) Uani 1 1 d . F .
C49 C 0.6873(5) 0.2119(4) 0.1911(6) 0.039(3) Uani 0.68(3) 1 d P D 1
H49A H 0.7634 0.1977 0.1952 0.058 Uiso 0.68(3) 1 calc PR D 1
H49B H 0.6741 0.2334 0.1579 0.058 Uiso 0.68(3) 1 calc PR D 1
H49C H 0.6321 0.1844 0.1871 0.058 Uiso 0.68(3) 1 calc PR D 1
C3S C 0.4080(7) 0.1175(2) 0.4472(2) 0.092(3) Uani 1 1 d . . .
H3S H 0.4463 0.0848 0.4513 0.139 Uiso 1 1 calc R . .
H4S H 0.3264 0.1123 0.4425 0.139 Uiso 1 1 calc R . .
H5S H 0.4321 0.1379 0.4805 0.139 Uiso 1 1 calc R . .
C46 C 0.1417(6) 0.6129(2) 0.3112(3) 0.0473(16) Uani 0.699(6) 1 d P B 1
H46A H 0.1382 0.6370 0.2804 0.071 Uiso 0.699(6) 1 calc PR B 1
H46B H 0.2192 0.6009 0.3217 0.071 Uiso 0.699(6) 1 calc PR B 1
H46C H 0.1173 0.6296 0.3432 0.071 Uiso 0.699(6) 1 calc PR B 1
C47A C -0.036(4) 0.6049(18) 0.4523(17) 0.084(13) Uani 0.301(6) 1 d P B 2
H47D H -0.0451 0.6412 0.4580 0.126 Uiso 0.301(6) 1 calc PR B 2
H47E H 0.0000 0.5894 0.4871 0.126 Uiso 0.301(6) 1 calc PR B 2
H47F H -0.1102 0.5896 0.4406 0.126 Uiso 0.301(6) 1 calc PR B 2
F8 F 0.505(3) 0.1455(6) 0.2715(10) 0.104(7) Uani 0.40(4) 1 d P E 1
F4 F 0.7986(4) 0.15987(16) 0.44540(13) 0.0990(12) Uani 1 1 d . G .
C4S C 0.8775(4) 0.0215(2) 0.6616(2) 0.0635(15) Uani 1 1 d . . .
B2 B 0.5558(5) 0.1018(2) 0.2775(2) 0.0590(15) Uani 1 1 d . . .
B1 B 0.8431(11) 0.1799(3) 0.4976(2) 0.117(4) Uani 1 1 d . . .
O7A O 0.1595(12) 0.1175(4) 0.2787(6) 0.029(3) Uani 0.279(14) 1 d P C 2
C8S C 0.7351(17) 0.0239(5) 0.5869(4) 0.110(7) Uani 0.610(14) 1 d P F 2
H10S H 0.6891 0.0038 0.5580 0.166 Uiso 0.610(14) 1 calc PR F 2
H9S H 0.7767 0.0494 0.5693 0.166 Uiso 0.610(14) 1 calc PR F 2
H8S H 0.6861 0.0405 0.6099 0.166 Uiso 0.610(14) 1 calc PR F 2
F7 F 0.5105(16) 0.0664(8) 0.2951(9) 0.044(3) Uani 0.40(4) 1 d P E 1
F2 F 0.8377(3) 0.13961(16) 0.53525(12) 0.0879(11) Uani 1 1 d . G .
F5 F 0.6503(3) 0.11602(14) 0.31390(16) 0.0960(12) Uani 1 1 d . E .
F6 F 0.5914(9) 0.0916(5) 0.2223(5) 0.048(4) Uani 0.40(4) 1 d P E 1
F1 F 0.9614(5) 0.1868(2) 0.4903(2) 0.067(2) Uani 0.539(8) 1 d P G 2
F3 F 0.8245(5) 0.2253(2) 0.5108(3) 0.151(2) Uani 1 1 d . G .
F1A F 0.6982(7) 0.1840(3) 0.4938(5) 0.110(4) Uani 0.461(8) 1 d P G 1
C9S C 0.6031(6) 0.2886(2) 0.5352(3) 0.0781(17) Uani 1 1 d . J .
F12A F 0.7257(6) 0.4463(4) 0.4026(4) 0.062(3) Uani 0.394(9) 1 d P H 2
C10S C 0.6551(8) 0.3227(4) 0.5016(3) 0.121(3) Uani 1 1 d . . .
H10D H 0.6043 0.3512 0.4889 0.145 Uiso 1 1 calc R I 1
H10E H 0.6759 0.3054 0.4687 0.145 Uiso 1 1 calc R I 1
B3A B 0.7197(6) 0.4938(3) 0.4052(4) 0.083(10) Uani 0.394(9) 1 d P H 2
N3S N 0.5649(6) 0.2658(4) 0.5627(4) 0.159(4) Uani 1 1 d . . .
F11 F 0.8196(9) 0.4554(6) 0.4780(3) 0.164(6) Uani 0.606(9) 1 d P H 1
C11S C 0.7675(12) 0.3424(9) 0.5430(5) 0.357(17) Uani 1 1 d . J 1
H20S H 0.8077 0.3669 0.5234 0.536 Uiso 1 1 calc R J 1
H19S H 0.8170 0.3137 0.5546 0.536 Uiso 1 1 calc R J 1
H18S H 0.7451 0.3584 0.5759 0.536 Uiso 1 1 calc R J 1
C7S C 0.8125(9) -0.0082(5) 0.6209(5) 0.079(4) Uani 0.610(14) 1 d P F 2
H12S H 0.7711 -0.0341 0.6387 0.095 Uiso 0.610(14) 1 calc PR F 2
H11S H 0.8619 -0.0254 0.5978 0.095 Uiso 0.610(14) 1 calc PR F 2
F9A F 0.7563(11) 0.5258(6) 0.3791(6) 0.118(6) Uani 0.394(9) 1 d P H 2
C6S C 0.7253(10) -0.0194(5) 0.5931(5) 0.055(4) Uani 0.390(14) 1 d P F 1
H14S H 0.6808 -0.0194 0.5557 0.082 Uiso 0.390(14) 1 calc PR F 1
H13S H 0.6748 -0.0161 0.6208 0.082 Uiso 0.390(14) 1 calc PR F 1
H15S H 0.7674 -0.0510 0.5993 0.082 Uiso 0.390(14) 1 calc PR F 1
C49A C 0.6840(11) 0.1954(9) 0.2157(10) 0.035(4) Uani 0.32(3) 1 d P D 2
H49D H 0.7475 0.1725 0.2270 0.053 Uiso 0.32(3) 1 calc PR D 2
H49E H 0.6960 0.2140 0.1823 0.053 Uiso 0.32(3) 1 calc PR D 2
H49F H 0.6142 0.1758 0.2076 0.053 Uiso 0.32(3) 1 calc PR D 2
O4A O 0.6757(11) 0.2301(8) 0.2596(9) 0.029(3) Uani 0.32(3) 1 d P D 2
F11A F 0.7803(7) 0.5004(6) 0.4719(4) 0.095(5) Uani 0.394(9) 1 d P H 2
F10A F 0.6073(7) 0.5050(4) 0.4290(7) 0.126(6) Uani 0.394(9) 1 d P H 2
O8A O -0.013(3) 0.0872(8) 0.3272(18) 0.045(7) Uani 0.35(5) 1 d P C 2
C52A C 0.1277(17) 0.0874(6) 0.2300(7) 0.047(5) Uani 0.279(14) 1 d P C 2
H52D H 0.1866 0.0624 0.2273 0.071 Uiso 0.279(14) 1 calc PR C 2
H52E H 0.1181 0.1090 0.1969 0.071 Uiso 0.279(14) 1 calc PR C 2
H52F H 0.0566 0.0701 0.2324 0.071 Uiso 0.279(14) 1 calc PR C 2
C53A C -0.108(4) 0.0721(12) 0.350(2) 0.060(10) Uani 0.35(5) 1 d P C 2
H53D H -0.1100 0.0352 0.3530 0.089 Uiso 0.35(5) 1 calc PR C 2
H53E H -0.1770 0.0839 0.3266 0.089 Uiso 0.35(5) 1 calc PR C 2
H53F H -0.1044 0.0867 0.3877 0.089 Uiso 0.35(5) 1 calc PR C 2
C5S C 0.8049(11) 0.0235(5) 0.5986(5) 0.041(3) Uani 0.390(14) 1 d P F 1
H6S H 0.7633 0.0557 0.5926 0.049 Uiso 0.390(14) 1 calc PR F 1
H7S H 0.8559 0.0208 0.5705 0.049 Uiso 0.390(14) 1 calc PR F 1
F12 F 0.6762(6) 0.4184(2) 0.4270(3) 0.085(3) Uani 0.606(9) 1 d P H 1
O1A O 0.1655(10) 0.5833(4) 0.3313(4) 0.050(3) Uani 0.301(6) 1 d P B 2
O2A O 0.0346(12) 0.5969(4) 0.4088(5) 0.049(3) Uani 0.301(6) 1 d P B 2
C6A C 0.1175(14) 0.5415(5) 0.3534(6) 0.033(3) Uani 0.301(6) 1 d P B 2
B3 B 0.7133(10) 0.4619(5) 0.4473(6) 0.077(4) Uani 0.606(9) 1 d P H 1
F7A F 0.4904(16) 0.0639(6) 0.3102(8) 0.066(3) Uani 0.60(4) 1 d P E 2
F8A F 0.4844(11) 0.1436(4) 0.2664(3) 0.068(3) Uani 0.60(4) 1 d P E 2
F6A F 0.565(2) 0.0788(8) 0.2326(6) 0.157(6) Uani 0.60(4) 1 d P E 2
C7A C 0.0515(15) 0.5480(7) 0.3961(6) 0.034(4) Uani 0.301(6) 1 d P B 2
C47 C -0.0789(19) 0.5982(6) 0.4350(6) 0.076(6) Uani 0.699(6) 1 d P B 1
H47A H -0.1085 0.6326 0.4344 0.114 Uiso 0.699(6) 1 calc PR B 1
H47B H -0.0201 0.5939 0.4675 0.114 Uiso 0.699(6) 1 calc PR B 1
H47C H -0.1400 0.5742 0.4372 0.114 Uiso 0.699(6) 1 calc PR B 1
C46A C 0.263(2) 0.6005(9) 0.3666(11) 0.111(10) Uani 0.301(6) 1 d P B 2
H46D H 0.2952 0.6293 0.3492 0.167 Uiso 0.301(6) 1 calc PR B 2
H46E H 0.3192 0.5733 0.3724 0.167 Uiso 0.301(6) 1 calc PR B 2
H18F H 0.2438 0.6108 0.4025 0.167 Uiso 0.301(6) 1 calc PR B 2
F10 F 0.6447(16) 0.4735(9) 0.4798(7) 0.314(12) Uani 0.606(9) 1 d P H 1
F9 F 0.7197(6) 0.4938(3) 0.4052(4) 0.206(9) Uani 0.606(9) 1 d P H 1

loop_
_atom_site_aniso_label
_atom_site_aniso_U_11
_atom_site_aniso_U_22
_atom_site_aniso_U_33
_atom_site_aniso_U_23
_atom_site_aniso_U_13
_atom_site_aniso_U_12
Cu1 0.01892(16) 0.02287(18) 0.01569(15) 0.00052(13) 0.00182(12) -0.00023(13)
Cu3 0.01562(15) 0.02313(18) 0.01843(16) -0.00167(13) 0.00137(12) 0.00232(13)
Cu2 0.01646(16) 0.02585(19) 0.01644(15) 0.00038(13) 0.00122(12) 0.00260(13)
N8 0.0178(11) 0.0228(13) 0.0282(12) -0.0001(10) 0.0018(9) 0.0029(9)
N7 0.0214(11) 0.0292(13) 0.0200(11) 0.0022(10) 0.0036(9) 0.0033(10)
N5 0.0274(12) 0.0250(13) 0.0185(11) -0.0022(10) 0.0000(9) 0.0012(10)
N10 0.0176(11) 0.0321(14) 0.0217(11) -0.0004(10) 0.0032(9) 0.0023(10)
N4 0.0199(11) 0.0318(14) 0.0280(13) 0.0000(11) 0.0035(10) 0.0032(10)
N6 0.0280(13) 0.0236(13) 0.0219(11) 0.0001(10) 0.0067(10) 0.0061(10)
N11 0.0165(11) 0.0277(13) 0.0263(12) -0.0058(10) 0.0000(9) 0.0029(10)
N9 0.0203(11) 0.0291(14) 0.0226(11) 0.0033(10) 0.0035(9) -0.0003(10)
C16 0.0203(13) 0.0267(15) 0.0184(12) 0.0003(11) 0.0020(10) 0.0034(11)
C41 0.0233(13) 0.0294(16) 0.0178(12) 0.0017(11) 0.0038(10) 0.0044(12)
C31 0.0185(12) 0.0257(15) 0.0184(12) -0.0003(11) 0.0017(10) 0.0002(11)
C36 0.0167(12) 0.0273(15) 0.0285(14) 0.0002(12) 0.0034(11) 0.0029(11)
C20 0.0256(14) 0.0259(15) 0.0178(12) -0.0015(11) 0.0045(11) 0.0049(11)
C42 0.0279(15) 0.0379(18) 0.0204(13) 0.0043(12) 0.0060(11) 0.0091(13)
N12 0.0271(13) 0.0304(14) 0.0173(11) 0.0006(10) -0.0004(9) -0.0015(11)
C24 0.0205(13) 0.0365(18) 0.0230(13) 0.0002(12) 0.0044(11) 0.0016(12)
C25 0.0254(14) 0.0273(16) 0.0300(15) 0.0065(12) 0.0088(12) 0.0095(12)
C32 0.0241(15) 0.044(2) 0.0265(15) 0.0048(14) 0.0080(12) -0.0044(13)
C34 0.0218(13) 0.0303(16) 0.0248(14) -0.0028(12) 0.0014(11) 0.0065(12)
C26 0.0225(14) 0.0267(15) 0.0253(14) 0.0018(12) 0.0042(11) 0.0061(12)
C5 0.0345(16) 0.0277(16) 0.0261(14) 0.0044(12) 0.0107(13) 0.0070(13)
C8 0.0378(18) 0.0382(19) 0.0247(14) -0.0012(14) 0.0095(13) 0.0090(15)
C33 0.0210(14) 0.050(2) 0.0249(14) -0.0010(14) 0.0085(12) -0.0021(14)
C35 0.0177(13) 0.0279(15) 0.0245(13) -0.0014(12) 0.0025(11) 0.0010(11)
C29 0.0231(14) 0.0311(17) 0.0316(16) 0.0033(13) 0.0041(12) 0.0033(12)
C19 0.0257(14) 0.0257(15) 0.0226(13) 0.0023(12) -0.0035(11) 0.0011(12)
C22 0.0337(16) 0.0280(16) 0.0224(14) 0.0003(12) 0.0059(12) 0.0039(13)
C37 0.0170(13) 0.0374(18) 0.0298(15) -0.0014(13) -0.0013(11) 0.0012(12)
C11 0.0183(13) 0.0292(16) 0.0340(16) 0.0011(13) 0.0018(12) 0.0012(12)
C21 0.0303(15) 0.0291(16) 0.0189(13) 0.0015(12) -0.0003(11) 0.0028(12)
C18 0.0451(19) 0.0335(18) 0.0199(14) -0.0061(13) 0.0053(13) -0.0004(15)
C12 0.0175(13) 0.0270(16) 0.052(2) -0.0020(15) 0.0001(13) 0.0013(12)
C23 0.0277(15) 0.0341(18) 0.0253(14) -0.0004(13) 0.0073(12) 0.0001(13)
C15 0.0234(14) 0.0349(18) 0.0347(16) -0.0059(14) 0.0089(12) 0.0004(13)
C44 0.0411(19) 0.045(2) 0.0240(15) -0.0077(14) -0.0031(14) -0.0019(16)
C14 0.0245(15) 0.0319(18) 0.057(2) -0.0136(16) 0.0171(15) -0.0045(13)
C9 0.0335(16) 0.0305(17) 0.0232(14) 0.0010(12) 0.0096(12) 0.0001(13)
C30 0.0193(13) 0.0280(16) 0.0312(15) 0.0009(12) 0.0027(11) 0.0026(11)
C39 0.0200(14) 0.0373(18) 0.0322(16) -0.0103(14) 0.0002(12) 0.0023(12)
C43 0.0326(17) 0.050(2) 0.0182(13) -0.0028(14) -0.0006(12) 0.0086(15)
C38 0.0207(14) 0.046(2) 0.0310(16) -0.0117(15) -0.0032(12) -0.0002(14)
C17 0.050(2) 0.0272(17) 0.0274(15) -0.0083(13) 0.0092(14) 0.0025(15)
C45 0.0342(17) 0.0362(18) 0.0224(14) -0.0015(13) -0.0017(12) -0.0044(14)
C13 0.0179(14) 0.0302(18) 0.077(3) -0.0135(18) 0.0122(16) 0.0009(13)
C27 0.0370(18) 0.0322(18) 0.0447(19) 0.0115(15) 0.0193(15) 0.0166(15)
C28 0.046(2) 0.0291(18) 0.0425(19) 0.0141(15) 0.0207(16) 0.0129(15)
C7 0.040(4) 0.030(3) 0.023(3) -0.001(3) 0.000(2) 0.015(3)
C6 0.022(2) 0.026(2) 0.022(2) 0.0023(18) -0.0007(18) 0.0034(18)
O9 0.0192(10) 0.0304(12) 0.0325(11) 0.0006(9) 0.0049(8) 0.0063(9)
O5 0.0383(13) 0.0338(13) 0.0256(11) 0.0054(10) -0.0083(9) 0.0004(10)
O10 0.0191(10) 0.0487(15) 0.0339(12) -0.0034(11) -0.0057(9) 0.0079(10)
O11 0.0375(13) 0.0423(14) 0.0250(11) 0.0119(10) 0.0083(9) 0.0131(11)
O6 0.0454(14) 0.0332(13) 0.0297(12) 0.0083(10) 0.0020(10) -0.0059(11)
O3 0.0204(11) 0.0325(13) 0.0652(17) -0.0014(12) -0.0085(11) 0.0049(9)
N3 0.0251(12) 0.0253(13) 0.0213(11) -0.0001(10) 0.0052(9) 0.0006(10)
O12 0.0584(17) 0.0619(19) 0.0151(10) 0.0007(11) -0.0056(11) 0.0095(14)
N1 0.0264(12) 0.0259(13) 0.0274(12) 0.0010(10) 0.0107(10) -0.0011(10)
N2 0.0188(11) 0.0316(14) 0.0278(12) -0.0065(11) 0.0009(10) 0.0015(10)
C40 0.0266(14) 0.0278(16) 0.0212(13) 0.0051(12) 0.0017(11) 0.0009(12)
O7 0.021(2) 0.0235(19) 0.048(3) 0.0050(18) 0.0096(19) 0.0067(15)
C1 0.0210(13) 0.0248(15) 0.0192(12) 0.0018(11) 0.0028(10) 0.0022(11)
O4 0.0183(17) 0.025(3) 0.050(5) 0.002(3) 0.006(2) 0.0068(17)
O8 0.027(3) 0.028(2) 0.038(4) 0.008(2) 0.009(3) 0.002(2)
C4 0.0393(18) 0.0289(17) 0.0288(15) 0.0098(13) 0.0149(13) 0.0117(14)
O1 0.0400(19) 0.0229(17) 0.0270(17) 0.0041(13) 0.0039(14) 0.0035(14)
C10 0.0240(15) 0.042(2) 0.0287(15) 0.0003(14) -0.0029(12) 0.0088(14)
C3 0.0362(18) 0.0335(19) 0.046(2) -0.0094(16) 0.0175(16) -0.0103(15)
C54 0.0356(18) 0.0307(18) 0.052(2) 0.0046(16) 0.0177(16) 0.0092(14)
C2 0.0243(15) 0.047(2) 0.046(2) -0.0195(17) 0.0091(14) -0.0132(15)
O2 0.075(3) 0.032(2) 0.038(2) 0.0043(18) 0.025(2) 0.028(2)
C48 0.0259(17) 0.049(2) 0.079(3) 0.009(2) -0.0053(19) 0.0069(17)
C55 0.0286(17) 0.064(3) 0.0372(19) -0.0078(18) -0.0123(15) 0.0040(17)
C51 0.058(3) 0.040(2) 0.041(2) 0.0099(17) 0.0050(18) -0.0143(19)
C57 0.074(3) 0.076(3) 0.0237(17) -0.0087(19) -0.0140(19) 0.001(3)
C53 0.034(5) 0.034(4) 0.042(5) 0.012(3) 0.011(4) 0.003(4)
C1S 0.058(3) 0.075(4) 0.053(3) 0.025(3) 0.001(2) -0.003(3)
C56 0.063(3) 0.050(3) 0.052(2) 0.020(2) 0.024(2) 0.030(2)
C50 0.070(3) 0.055(3) 0.0221(16) 0.0010(16) -0.0093(17) -0.005(2)
N1S 0.044(3) 0.132(6) 0.093(4) -0.047(4) 0.027(3) -0.018(3)
C52 0.034(3) 0.026(3) 0.068(5) -0.003(3) 0.020(3) 0.006(2)
C2S 0.084(4) 0.051(3) 0.076(4) -0.003(3) 0.021(3) 0.012(3)
N2S 0.050(2) 0.0344(18) 0.066(2) 0.0010(17) 0.0206(18) -0.0056(15)
C49 0.027(3) 0.030(4) 0.061(7) -0.015(4) 0.013(3) 0.002(2)
C3S 0.172(7) 0.070(4) 0.040(2) 0.021(2) 0.031(3) 0.080(4)
C46 0.073(4) 0.027(3) 0.041(3) 0.002(2) 0.006(3) -0.015(3)
C47A 0.13(4) 0.052(13) 0.09(3) -0.012(17) 0.08(2) 0.010(18)
F8 0.170(17) 0.032(7) 0.124(15) -0.016(7) 0.065(12) -0.005(9)
F4 0.139(3) 0.113(3) 0.0409(16) 0.0080(18) 0.0006(19) -0.013(3)
C4S 0.040(2) 0.070(3) 0.087(4) -0.050(3) 0.030(2) -0.016(2)
B2 0.075(4) 0.053(3) 0.041(3) -0.011(2) -0.015(3) 0.018(3)
B1 0.216(11) 0.106(6) 0.027(2) 0.008(3) 0.013(4) 0.120(7)
O7A 0.031(6) 0.022(5) 0.036(6) 0.003(4) 0.014(5) 0.006(4)
C8S 0.213(18) 0.066(8) 0.037(5) -0.006(4) -0.027(8) 0.059(10)
F7 0.044(5) 0.036(5) 0.055(7) -0.005(5) 0.014(4) -0.013(3)
F2 0.078(2) 0.139(3) 0.0431(15) 0.0294(18) -0.0021(14) 0.027(2)
F5 0.099(3) 0.079(2) 0.094(3) 0.015(2) -0.036(2) -0.015(2)
F6 0.078(9) 0.029(4) 0.040(5) -0.003(3) 0.020(4) 0.014(3)
F1 0.078(4) 0.060(4) 0.060(3) 0.002(3) 0.003(3) -0.009(3)
F3 0.176(5) 0.105(4) 0.174(5) -0.059(4) 0.037(4) -0.009(4)
F1A 0.083(6) 0.095(7) 0.153(9) 0.046(6) 0.018(6) 0.033(5)
C9S 0.087(4) 0.070(4) 0.083(4) 0.025(3) 0.030(3) 0.017(3)
F12A 0.030(3) 0.080(7) 0.074(5) -0.050(5) 0.003(3) 0.004(3)
C10S 0.157(8) 0.125(7) 0.093(5) 0.005(5) 0.058(6) 0.014(6)
B3A 0.010(5) 0.045(9) 0.18(3) 0.043(13) -0.013(8) -0.009(5)
N3S 0.094(5) 0.195(9) 0.202(8) 0.135(7) 0.062(5) 0.033(5)
F11 0.121(8) 0.284(16) 0.073(4) 0.015(7) -0.031(5) -0.125(9)
C11S 0.197(14) 0.75(5) 0.143(11) -0.209(19) 0.088(10) -0.27(2)
C7S 0.074(7) 0.079(8) 0.080(7) -0.034(7) -0.004(5) 0.009(5)
F9A 0.089(8) 0.111(11) 0.143(12) -0.033(9) -0.014(8) 0.027(8)
C6S 0.050(7) 0.070(10) 0.042(6) -0.003(6) 0.002(5) -0.026(6)
C49A 0.027(5) 0.039(9) 0.041(9) 0.001(7) 0.007(5) 0.009(5)
O4A 0.024(4) 0.028(6) 0.035(7) 0.005(5) 0.006(4) 0.010(4)
F11A 0.049(4) 0.162(11) 0.071(6) -0.081(7) -0.005(4) 0.013(6)
F10A 0.040(4) 0.104(8) 0.218(14) -0.129(9) -0.028(6) 0.024(4)
O8A 0.054(12) 0.022(6) 0.065(14) 0.022(7) 0.033(12) 0.015(6)
C52A 0.061(12) 0.038(8) 0.043(8) -0.002(6) 0.008(8) 0.017(7)
C53A 0.07(2) 0.025(8) 0.10(2) 0.031(12) 0.055(17) 0.020(11)
C5S 0.059(7) 0.035(6) 0.031(6) 0.010(5) 0.016(5) -0.002(6)
F12 0.072(4) 0.067(4) 0.098(5) -0.034(3) -0.039(4) 0.024(3)
O1A 0.089(8) 0.026(5) 0.041(5) 0.008(4) 0.026(5) 0.008(5)
O2A 0.079(9) 0.036(5) 0.036(5) -0.006(4) 0.023(6) 0.016(5)
C6A 0.042(8) 0.032(6) 0.026(6) 0.015(5) 0.009(6) 0.005(6)
B3 0.068(7) 0.080(8) 0.087(8) -0.044(7) 0.026(6) -0.036(6)
F7A 0.077(8) 0.040(4) 0.075(8) -0.006(5) -0.002(5) 0.003(5)
F8A 0.099(6) 0.079(7) 0.024(3) 0.011(3) 0.000(3) 0.058(5)
F6A 0.342(19) 0.065(8) 0.076(6) -0.017(5) 0.072(10) 0.037(9)
C7A 0.049(10) 0.039(8) 0.014(7) -0.003(6) 0.006(6) 0.014(8)
C47 0.141(15) 0.049(7) 0.052(7) 0.007(5) 0.054(7) 0.052(9)
C46A 0.14(2) 0.080(15) 0.116(19) -0.037(14) 0.045(17) -0.073(16)
F10 0.282(19) 0.45(3) 0.227(17) -0.134(18) 0.101(15) 0.15(2)
F9 0.27(2) 0.194(18) 0.161(14) -0.092(12) 0.067(12) -0.044(14)

loop_
_atom_type_symbol
_atom_type_description
_atom_type_scat_dispersion_real
_atom_type_scat_dispersion_imag
_atom_type_scat_source
C C 0.0033 0.0016 'International Tables Vol C Tables 4.2.6.8 and 6.1.1.4'
H H 0.0000 0.0000 'International Tables Vol C Tables 4.2.6.8 and 6.1.1.4'
B B 0.0013 0.0007 'International Tables Vol C Tables 4.2.6.8 and 6.1.1.4'
N N 0.0061 0.0033 'International Tables Vol C Tables 4.2.6.8 and 6.1.1.4'
O O 0.0106 0.0060 'International Tables Vol C Tables 4.2.6.8 and 6.1.1.4'
F F 0.0171 0.0103 'International Tables Vol C Tables 4.2.6.8 and 6.1.1.4'
Cu Cu 0.3201 1.2651 'International Tables Vol C Tables 4.2.6.8 and 6.1.1.4'

loop_
_geom_angle_atom_site_label_1
_geom_angle_atom_site_label_2
_geom_angle_atom_site_label_3
_geom_angle
C1 Cu1 C31 163.45(11)
C1 Cu1 N3 91.85(11)
C31 Cu1 N3 98.78(11)
C1 Cu1 N12 98.99(11)
C31 Cu1 N12 92.49(10)
N3 Cu1 N12 96.08(10)
C1 Cu1 Cu2 51.35(8)
C31 Cu1 Cu2 112.13(8)
N3 Cu1 Cu2 123.87(7)
N12 Cu1 Cu2 126.44(7)
C1 Cu1 Cu3 111.48(8)
C31 Cu1 Cu3 51.98(8)
N3 Cu1 Cu3 124.59(7)
N12 Cu1 Cu3 126.35(8)
Cu2 Cu1 Cu3 60.306(14)
C31 Cu3 C16 162.22(11)
C31 Cu3 N11 93.06(10)
C16 Cu3 N11 102.40(10)
C31 Cu3 N8 96.07(11)
C16 Cu3 N8 90.62(11)
N11 Cu3 N8 97.53(10)
C31 Cu3 Cu1 52.58(8)
C16 Cu3 Cu1 110.70(8)
N11 Cu3 Cu1 121.95(7)
N8 Cu3 Cu1 127.30(7)
C31 Cu3 Cu2 112.19(8)
C16 Cu3 Cu2 50.97(8)
N11 Cu3 Cu2 128.02(7)
N8 Cu3 Cu2 122.33(7)
Cu1 Cu3 Cu2 59.765(13)
C16 Cu2 C1 164.56(12)
C16 Cu2 N4 99.72(11)
C1 Cu2 N4 92.55(11)
C16 Cu2 N7 90.85(11)
C1 Cu2 N7 98.08(11)
N4 Cu2 N7 92.13(10)
C16 Cu2 Cu1 112.13(8)
C1 Cu2 Cu1 52.69(8)
N4 Cu2 Cu1 123.34(7)
N7 Cu2 Cu1 130.92(7)
C16 Cu2 Cu3 52.24(8)
C1 Cu2 Cu3 112.44(8)
N4 Cu2 Cu3 130.41(8)
N7 Cu2 Cu3 123.47(7)
Cu1 Cu2 Cu3 59.928(13)
C30 N8 C26 117.5(3)
C30 N8 Cu3 120.0(2)
C26 N8 Cu3 120.9(2)
C20 N7 C24 118.0(3)
C20 N7 Cu2 121.6(2)
C24 N7 Cu2 119.1(2)
C16 N5 C18 111.6(3)
C16 N5 C19 122.5(2)
C18 N5 C19 125.7(3)
C31 N10 C33 111.9(3)
C31 N10 C34 123.5(2)
C33 N10 C34 124.5(3)
C15 N4 C11 117.7(3)
C15 N4 Cu2 118.9(2)
C11 N4 Cu2 123.2(2)
C16 N6 C17 111.5(3)
C16 N6 C25 122.4(2)
C17 N6 C25 126.0(3)
C39 N11 C35 117.1(3)
C39 N11 Cu3 119.5(2)
C35 N11 Cu3 123.26(19)
C31 N9 C32 111.9(3)
C31 N9 C40 122.7(2)
C32 N9 C40 124.6(3)
N5 C16 N6 103.6(2)
N5 C16 Cu2 116.3(2)
N6 C16 Cu2 122.4(2)
N5 C16 Cu3 123.7(2)
N6 C16 Cu3 113.9(2)
Cu2 C16 Cu3 76.80(10)
N12 C41 C42 122.3(3)
N12 C41 C40 116.4(2)
C42 C41 C40 121.2(3)
N10 C31 N9 103.4(2)
N10 C31 Cu3 115.40(19)
N9 C31 Cu3 123.2(2)
N10 C31 Cu1 125.4(2)
N9 C31 Cu1 113.89(19)
Cu3 C31 Cu1 75.44(10)
O9 C36 C35 120.4(3)
O9 C36 C37 120.4(3)
C35 C36 C37 119.1(3)
N7 C20 C21 122.1(3)
N7 C20 C19 117.6(3)
C21 C20 C19 120.2(3)
O11 C42 C41 119.3(3)
O11 C42 C43 121.1(3)
C41 C42 C43 119.3(3)
C45 N12 C41 117.5(3)
C45 N12 Cu1 120.8(2)
C41 N12 Cu1 121.2(2)
N7 C24 C23 123.9(3)
N7 C24 H24 118.1
C23 C24 H24 118.1
N6 C25 C26 110.7(2)
N6 C25 H25A 109.5
C26 C25 H25A 109.5
N6 C25 H25B 109.5
C26 C25 H25B 109.5
H25A C25 H25B 108.1
C33 C32 N9 106.4(3)
C33 C32 H32 126.8
N9 C32 H32 126.8
N10 C34 C35 112.7(3)
N10 C34 H34A 109.0
C35 C34 H34A 109.0
N10 C34 H34B 109.0
C35 C34 H34B 109.0
H34A C34 H34B 107.8
N8 C26 C27 122.7(3)
N8 C26 C25 117.0(3)
C27 C26 C25 120.2(3)
N3 C5 C6 122.4(3)
N3 C5 C6A 118.9(5)
N3 C5 C4 117.2(3)
C6 C5 C4 119.9(3)
C6A C5 C4 118.8(5)
C9 C8 C7 117.0(4)
C9 C8 C7A 118.2(7)
C9 C8 H8 121.5
C7 C8 H8 121.5
C7A C8 H8 114.7
C32 C33 N10 106.5(3)
C32 C33 H33 126.8
N10 C33 H33 126.8
N11 C35 C36 122.6(3)
N11 C35 C34 117.6(2)
C36 C35 C34 119.7(3)
C30 C29 C28 117.6(3)
C30 C29 H29 121.2
C28 C29 H29 121.2
N5 C19 C20 111.5(2)
N5 C19 H19A 109.3
C20 C19 H19A 109.3
N5 C19 H19B 109.3
C20 C19 H19B 109.3
H19A C19 H19B 108.0
O6 C22 C23 125.5(3)
O6 C22 C21 116.1(3)
C23 C22 C21 118.4(3)
O10 C37 C38 125.3(3)
O10 C37 C36 116.1(3)
C38 C37 C36 118.6(3)
N4 C11 C12 122.3(3)
N4 C11 C10 117.1(3)
C12 C11 C10 120.6(3)
O5 C21 C20 119.5(3)
O5 C21 C22 120.7(3)
C20 C21 C22 119.5(3)
C17 C18 N5 106.6(3)
C17 C18 H18 126.7
N5 C18 H18 126.7
O3 C12 C11 120.4(3)
O3 C12 C13 120.7(3)
C11 C12 C13 118.8(3)
C24 C23 C22 118.2(3)
C24 C23 H23 120.9
C22 C23 H23 120.9
N4 C15 C14 124.4(3)
N4 C15 H15 117.8
C14 C15 H15 117.8
C43 C44 C45 118.5(3)
C43 C44 H44 120.8
C45 C44 H44 120.8
C15 C14 C13 117.4(3)
C15 C14 H14 121.3
C13 C14 H14 121.3
N3 C9 C8 124.5(3)
N3 C9 H9 117.7
C8 C9 H9 117.7
N8 C30 C29 124.3(3)
N8 C30 H30 117.9
C29 C30 H30 117.9
N11 C39 C38 124.6(3)
N11 C39 H39 117.7
C38 C39 H39 117.7
O12 C43 C44 126.0(3)
O12 C43 C42 115.5(3)
C44 C43 C42 118.5(3)
C39 C38 C37 117.9(3)
C39 C38 H38 121.1
C37 C38 H38 121.1
C18 C17 N6 106.7(3)
C18 C17 H17 126.6
N6 C17 H17 126.6
N12 C45 C44 123.9(3)
N12 C45 H45 118.1
C44 C45 H45 118.1
O4 C13 C14 120.8(6)
O4 C13 C12 119.4(6)
C14 C13 C12 119.3(3)
C14 C13 O4A 133.8(7)
C12 C13 O4A 105.5(7)
C26 C27 O7A 123.4(5)
C26 C27 C28 118.8(3)
O7A C27 C28 113.4(6)
C26 C27 O7 117.1(3)
C28 C27 O7 123.2(3)
O8 C28 C29 126.5(4)
O8 C28 C27 114.1(4)
C29 C28 C27 118.9(3)
C29 C28 O8A 118.4(11)
C27 C28 O8A 119.6(6)
O2 C7 C8 124.2(6)
O2 C7 C6 116.8(6)
C8 C7 C6 119.0(5)
O1 C6 C5 119.9(4)
O1 C6 C7 121.6(5)
C5 C6 C7 118.5(5)
C36 O9 C54 114.1(2)
C21 O5 C50 114.1(3)
C37 O10 C55 116.7(3)
C42 O11 C56 113.8(3)
C22 O6 C51 116.8(3)
C12 O3 C48 113.3(3)
C5 N3 C9 117.3(3)
C5 N3 Cu1 121.9(2)
C9 N3 Cu1 120.5(2)
C43 O12 C57 116.6(3)
C1 N1 C3 111.8(3)
C1 N1 C4 122.8(3)
C3 N1 C4 125.1(3)
C1 N2 C2 111.2(3)
C1 N2 C10 123.4(3)
C2 N2 C10 125.1(3)
N9 C40 C41 108.6(3)
N9 C40 H40A 110.0
C41 C40 H40A 110.0
N9 C40 H40B 110.0
C41 C40 H40B 110.0
H40A C40 H40B 108.4
C27 O7 C52 111.8(5)
N1 C1 N2 103.7(3)
N1 C1 Cu2 122.9(2)
N2 C1 Cu2 115.8(2)
N1 C1 Cu1 113.6(2)
N2 C1 Cu1 124.6(2)
Cu2 C1 Cu1 75.96(10)
C13 O4 C49 119.7(6)
C28 O8 C53 114.7(8)
N1 C4 C5 110.3(3)
N1 C4 H4A 109.6
C5 C4 H4A 109.6
N1 C4 H4B 109.6
C5 C4 H4B 109.6
H4A C4 H4B 108.1
C6 O1 C46 115.5(4)
N2 C10 C11 112.6(3)
N2 C10 H10A 109.1
C11 C10 H10A 109.1
N2 C10 H10B 109.1
C11 C10 H10B 109.1
H10A C10 H10B 107.8
C2 C3 N1 106.6(3)
C2 C3 H3 126.7
N1 C3 H3 126.7
O9 C54 H54A 109.5
O9 C54 H54B 109.5
H54A C54 H54B 109.5
O9 C54 H54C 109.5
H54A C54 H54C 109.5
H54B C54 H54C 109.5
C3 C2 N2 106.6(3)
C3 C2 H2 126.7
N2 C2 H2 126.7
C7 O2 C47 116.4(8)
O3 C48 H48A 109.5
O3 C48 H48B 109.5
H48A C48 H48B 109.5
O3 C48 H48C 109.5
H48A C48 H48C 109.5
H48B C48 H48C 109.5
O10 C55 H55A 109.5
O10 C55 H55B 109.5
H55A C55 H55B 109.5
O10 C55 H55C 109.5
H55A C55 H55C 109.5
H55B C55 H55C 109.5
O6 C51 H51A 109.5
O6 C51 H51B 109.5
H51A C51 H51B 109.5
O6 C51 H51C 109.5
H51A C51 H51C 109.5
H51B C51 H51C 109.5
O12 C57 H57A 109.5
O12 C57 H57B 109.5
H57A C57 H57B 109.5
O12 C57 H57C 109.5
H57A C57 H57C 109.5
H57B C57 H57C 109.5
O8 C53 H53A 109.5
O8 C53 H53B 109.5
H53A C53 H53B 109.5
O8 C53 H53C 109.5
H53A C53 H53C 109.5
H53B C53 H53C 109.5
N1S C1S C2S 173.3(10)
O11 C56 H56A 109.5
O11 C56 H56B 109.5
H56A C56 H56B 109.5
O11 C56 H56C 109.5
H56A C56 H56C 109.5
H56B C56 H56C 109.5
O5 C50 H50A 109.5
O5 C50 H50B 109.5
H50A C50 H50B 109.5
O5 C50 H50C 109.5
H50A C50 H50C 109.5
H50B C50 H50C 109.5
O7 C52 H52A 109.5
O7 C52 H52B 109.5
H52A C52 H52B 109.5
O7 C52 H52C 109.5
H52A C52 H52C 109.5
H52B C52 H52C 109.5
C1S C2S C3S 114.2(5)
C1S C2S H2S 108.7
C3S C2S H2S 108.7
C1S C2S H1S 108.7
C3S C2S H1S 108.7
H2S C2S H1S 107.6
O4 C49 H49A 109.5
O4 C49 H49B 109.5
H49A C49 H49B 109.5
O4 C49 H49C 109.5
H49A C49 H49C 109.5
H49B C49 H49C 109.5
C2S C3S H3S 109.5
C2S C3S H4S 109.5
H3S C3S H4S 109.5
C2S C3S H5S 109.5
H3S C3S H5S 109.5
H4S C3S H5S 109.5
O1 C46 H46A 109.5
O1 C46 H46B 109.5
H46A C46 H46B 109.5
O1 C46 H46C 109.5
H46A C46 H46C 109.5
H46B C46 H46C 109.5
O2A C47A H47D 109.5
O2A C47A H47E 109.5
H47D C47A H47E 109.5
O2A C47A H47F 109.5
H47D C47A H47F 109.5
H47E C47A H47F 109.5
N2S C4S C7S 160.9(9)
N2S C4S C5S 161.9(7)
F7 B2 F6A 92.1(14)
F7 B2 F8 120.3(17)
F6A B2 F8 115.6(11)
F7 B2 F5 111.1(11)
F6A B2 F5 120.6(14)
F8 B2 F5 98.7(14)
F7 B2 F8A 112.9(13)
F6A B2 F8A 110.5(8)
F5 B2 F8A 108.9(7)
F7 B2 F6 113.0(11)
F8 B2 F6 104.8(10)
F5 B2 F6 107.6(7)
F8A B2 F6 103.0(6)
F6A B2 F7A 104.3(13)
F8 B2 F7A 111.3(15)
F5 B2 F7A 106.1(7)
F8A B2 F7A 105.3(10)
F6 B2 F7A 125.3(7)
F3 B1 F4 122.0(6)
F3 B1 F2 121.4(6)
F4 B1 F2 104.4(8)
F3 B1 F1 97.3(10)
F4 B1 F1 100.0(5)
F2 B1 F1 108.4(5)
F3 B1 F1A 74.9(6)
F4 B1 F1A 75.0(7)
F2 B1 F1A 86.1(8)
F1 B1 F1A 165.5(6)
C27 O7A C52A 128.3(12)
C7S C8S H10S 109.5
C7S C8S H9S 109.5
H10S C8S H9S 109.5
C7S C8S H8S 109.5
H10S C8S H8S 109.5
H9S C8S H8S 109.5
N3S C9S C10S 175.0(10)
C9S C10S C11S 104.1(9)
C9S C10S H10D 110.9
C11S C10S H10D 110.9
C9S C10S H10E 110.9
C11S C10S H10E 110.9
H10D C10S H10E 109.0
F9A B3A F12A 131.1(12)
F9A B3A F10A 118.2(11)
F12A B3A F10A 105.4(8)
F9A B3A F11A 107.5(10)
F12A B3A F11A 97.7(8)
F10A B3A F11A 83.8(7)
C10S C11S H20S 109.5
C10S C11S H19S 109.5
H20S C11S H19S 109.5
C10S C11S H18S 109.5
H20S C11S H18S 109.5
H19S C11S H18S 109.5
C4S C7S C8S 108.4(10)
C4S C7S H12S 110.0
C8S C7S H12S 110.0
C4S C7S H11S 110.0
C8S C7S H11S 110.0
H12S C7S H11S 108.4
C5S C6S H14S 109.5
C5S C6S H13S 109.5
H14S C6S H13S 109.5
C5S C6S H15S 109.5
H14S C6S H15S 109.5
H13S C6S H15S 109.5
O4A C49A H49D 109.5
O4A C49A H49E 109.5
H49D C49A H49E 109.5
O4A C49A H49F 109.5
H49D C49A H49F 109.5
H49E C49A H49F 109.5
C49A O4A C13 109.8(10)
C53A O8A C28 118.0(15)
O7A C52A H52D 109.5
O7A C52A H52E 109.5
H52D C52A H52E 109.5
O7A C52A H52F 109.5
H52D C52A H52F 109.5
H52E C52A H52F 109.5
O8A C53A H53D 109.5
O8A C53A H53E 109.5
H53D C53A H53E 109.5
O8A C53A H53F 109.5
H53D C53A H53F 109.5
H53E C53A H53F 109.5
C6S C5S C4S 107.4(9)
C6S C5S H6S 110.2
C4S C5S H6S 110.2
C6S C5S H7S 110.2
C4S C5S H7S 110.2
H6S C5S H7S 108.5
C6A O1A C46A 112.2(14)
C7A O2A C47A 115(2)
O1A C6A C7A 119.9(13)
O1A C6A C5 122.8(9)
C7A C6A C5 116.9(12)
F10 B3 F12 103.4(14)
F10 B3 F11 109.2(14)
F12 B3 F11 109.0(13)
O2A C7A C8 129.4(13)
O2A C7A C6A 114.0(15)
C8 C7A C6A 116.5(13)
O2 C47 H47A 109.5
O2 C47 H47B 109.5
H47A C47 H47B 109.5
O2 C47 H47C 109.5
H47A C47 H47C 109.5
H47B C47 H47C 109.5
O1A C46A H46D 109.5
O1A C46A H46E 109.5
H46D C46A H46E 109.5
O1A C46A H18F 109.5
H46D C46A H18F 109.5
H46E C46A H18F 109.5

loop_
_geom_bond_atom_site_label_1
_geom_bond_atom_site_label_2
_geom_bond_distance
Cu1 C1 2.051(3)
Cu1 C31 2.056(3)
Cu1 N3 2.132(3)
Cu1 N12 2.139(2)
Cu1 Cu2 2.5014(5)
Cu1 Cu3 2.5055(5)
Cu3 C31 2.039(3)
Cu3 C16 2.042(3)
Cu3 N11 2.143(2)
Cu3 N8 2.153(3)
Cu3 Cu2 2.5150(5)
Cu2 C16 2.007(3)
Cu2 C1 2.014(3)
Cu2 N4 2.134(3)
Cu2 N7 2.158(2)
N8 C30 1.333(4)
N8 C26 1.348(4)
N7 C20 1.343(4)
N7 C24 1.345(4)
N5 C16 1.360(4)
N5 C18 1.381(4)
N5 C19 1.459(4)
N10 C31 1.357(4)
N10 C33 1.382(4)
N10 C34 1.459(4)
N4 C15 1.336(4)
N4 C11 1.346(4)
N6 C16 1.366(4)
N6 C17 1.378(4)
N6 C25 1.463(4)
N11 C39 1.340(4)
N11 C35 1.352(4)
N9 C31 1.363(4)
N9 C32 1.380(4)
N9 C40 1.463(4)
C41 N12 1.348(4)
C41 C42 1.390(4)
C41 C40 1.505(4)
C36 O9 1.373(4)
C36 C35 1.387(4)
C36 C37 1.403(4)
C20 C21 1.385(4)
C20 C19 1.511(4)
C42 O11 1.370(4)
C42 C43 1.401(5)
N12 C45 1.343(4)
C24 C23 1.384(5)
C24 H24 0.9500
C25 C26 1.513(4)
C25 H25A 0.9900
C25 H25B 0.9900
C32 C33 1.354(5)
C32 H32 0.9500
C34 C35 1.511(4)
C34 H34A 0.9900
C34 H34B 0.9900
C26 C27 1.371(5)
C5 N3 1.327(4)
C5 C6 1.370(6)
C5 C6A 1.486(14)
C5 C4 1.518(4)
C8 C9 1.372(5)
C8 C7 1.378(8)
C8 C7A 1.412(19)
C8 H8 0.9500
C33 H33 0.9500
C29 C30 1.380(5)
C29 C28 1.389(5)
C29 H29 0.9500
C19 H19A 0.9900
C19 H19B 0.9900
C22 O6 1.348(4)
C22 C23 1.390(4)
C22 C21 1.404(5)
C37 O10 1.353(4)
C37 C38 1.389(5)
C11 C12 1.382(4)
C11 C10 1.517(5)
C21 O5 1.379(4)
C18 C17 1.351(5)
C18 H18 0.9500
C12 O3 1.370(4)
C12 C13 1.401(5)
C23 H23 0.9500
C15 C14 1.382(5)
C15 H15 0.9500
C44 C43 1.381(6)
C44 C45 1.389(4)
C44 H44 0.9500
C14 C13 1.384(6)
C14 H14 0.9500
C9 N3 1.338(4)
C9 H9 0.9500
C30 H30 0.9500
C39 C38 1.387(4)
C39 H39 0.9500
C43 O12 1.353(4)
C38 H38 0.9500
C17 H17 0.9500
C45 H45 0.9500
C13 O4 1.333(7)
C13 O4A 1.472(16)
C27 O7A 1.394(10)
C27 C28 1.402(5)
C27 O7 1.402(5)
C28 O8 1.353(8)
C28 O8A 1.44(2)
C7 O2 1.350(8)
C7 C6 1.402(9)
C6 O1 1.366(6)
O9 C54 1.436(4)
O5 C50 1.438(5)
O10 C55 1.436(4)
O11 C56 1.434(4)
O6 C51 1.447(5)
O3 C48 1.438(5)
O12 C57 1.451(5)
N1 C1 1.356(4)
N1 C3 1.377(4)
N1 C4 1.460(4)
N2 C1 1.363(4)
N2 C2 1.383(4)
N2 C10 1.451(4)
C40 H40A 0.9900
C40 H40B 0.9900
O7 C52 1.437(7)
O4 C49 1.450(9)
O8 C53 1.442(17)
C4 H4A 0.9900
C4 H4B 0.9900
O1 C46 1.421(6)
C10 H10A 0.9900
C10 H10B 0.9900
C3 C2 1.348(6)
C3 H3 0.9500
C54 H54A 0.9800
C54 H54B 0.9800
C54 H54C 0.9800
C2 H2 0.9500
O2 C47 1.442(18)
C48 H48A 0.9800
C48 H48B 0.9800
C48 H48C 0.9800
C55 H55A 0.9800
C55 H55B 0.9800
C55 H55C 0.9800
C51 H51A 0.9800
C51 H51B 0.9800
C51 H51C 0.9800
C57 H57A 0.9800
C57 H57B 0.9800
C57 H57C 0.9800
C53 H53A 0.9800
C53 H53B 0.9800
C53 H53C 0.9800
C1S N1S 0.874(8)
C1S C2S 1.510(8)
C56 H56A 0.9800
C56 H56B 0.9800
C56 H56C 0.9800
C50 H50A 0.9800
C50 H50B 0.9800
C50 H50C 0.9800
C52 H52A 0.9800
C52 H52B 0.9800
C52 H52C 0.9800
C2S C3S 1.522(8)
C2S H2S 0.9900
C2S H1S 0.9900
N2S C4S 1.113(6)
C49 H49A 0.9800
C49 H49B 0.9800
C49 H49C 0.9800
C3S H3S 0.9800
C3S H4S 0.9800
C3S H5S 0.9800
C46 H46A 0.9800
C46 H46B 0.9800
C46 H46C 0.9800
C47A O2A 1.47(5)
C47A H47D 0.9800
C47A H47E 0.9800
C47A H47F 0.9800
F8 B2 1.31(2)
F4 B1 1.402(9)
C4S C7S 1.402(10)
C4S C5S 1.640(14)
B2 F7 1.20(2)
B2 F6A 1.270(13)
B2 F5 1.378(6)
B2 F8A 1.403(10)
B2 F6 1.497(13)
B2 F7A 1.57(2)
B1 F3 1.273(8)
B1 F2 1.417(9)
B1 F1 1.474(13)
B1 F1A 1.733(15)
O7A C52A 1.430(19)
C8S C7S 1.425(16)
C8S H10S 0.9800
C8S H9S 0.9800
C8S H8S 0.9800
C9S N3S 1.059(8)
C9S C10S 1.429(10)
F12A B3A 1.263(12)
C10S C11S 1.637(14)
C10S H10D 0.9900
C10S H10E 0.9900
B3A F9A 1.189(16)
B3A F10A 1.580(13)
B3A F11A 1.678(12)
F11 B3 1.385(17)
C11S H20S 0.9800
C11S H19S 0.9800
C11S H18S 0.9800
C7S H12S 0.9900
C7S H11S 0.9900
C6S C5S 1.479(18)
C6S H14S 0.9800
C6S H13S 0.9800
C6S H15S 0.9800
C49A O4A 1.426(19)
C49A H49D 0.9800
C49A H49E 0.9800
C49A H49F 0.9800
O8A C53A 1.42(3)
C52A H52D 0.9800
C52A H52E 0.9800
C52A H52F 0.9800
C53A H53D 0.9800
C53A H53E 0.9800
C53A H53F 0.9800
C5S H6S 0.9900
C5S H7S 0.9900
F12 B3 1.307(12)
O1A C6A 1.397(16)
O1A C46A 1.42(3)
O2A C7A 1.35(2)
C6A C7A 1.42(2)
B3 F10 1.269(16)
C47 H47A 0.9800
C47 H47B 0.9800
C47 H47C 0.9800
C46A H46D 0.9800
C46A H46E 0.9800
C46A H18F 0.9800

loop_
_geom_torsion_atom_site_label_1
_geom_torsion_atom_site_label_2
_geom_torsion_atom_site_label_3
_geom_torsion_atom_site_label_4
_geom_torsion
C1 Cu1 Cu3 C31 179.42(14)
N3 Cu1 Cu3 C31 -72.31(13)
N12 Cu1 Cu3 C31 59.55(14)
Cu2 Cu1 Cu3 C31 174.98(10)
C1 Cu1 Cu3 C16 6.37(12)
C31 Cu1 Cu3 C16 -173.05(14)
N3 Cu1 Cu3 C16 114.64(12)
N12 Cu1 Cu3 C16 -113.50(13)
Cu2 Cu1 Cu3 C16 1.93(9)
C1 Cu1 Cu3 N11 -114.02(12)
C31 Cu1 Cu3 N11 66.55(13)
N3 Cu1 Cu3 N11 -5.76(12)
N12 Cu1 Cu3 N11 126.10(12)
Cu2 Cu1 Cu3 N11 -118.47(9)
C1 Cu1 Cu3 N8 113.97(12)
C31 Cu1 Cu3 N8 -65.45(13)
N3 Cu1 Cu3 N8 -137.77(12)
N12 Cu1 Cu3 N8 -5.90(13)
Cu2 Cu1 Cu3 N8 109.53(9)
C1 Cu1 Cu3 Cu2 4.44(9)
C31 Cu1 Cu3 Cu2 -174.98(10)
N3 Cu1 Cu3 Cu2 112.71(8)
N12 Cu1 Cu3 Cu2 -115.43(9)
C1 Cu1 Cu2 C16 -176.69(14)
C31 Cu1 Cu2 C16 2.29(13)
N3 Cu1 Cu2 C16 -115.83(12)
N12 Cu1 Cu2 C16 113.30(13)
Cu3 Cu1 Cu2 C16 -1.98(9)
C31 Cu1 Cu2 C1 178.97(14)
N3 Cu1 Cu2 C1 60.86(13)
N12 Cu1 Cu2 C1 -70.01(14)
Cu3 Cu1 Cu2 C1 174.70(10)
C1 Cu1 Cu2 N4 64.26(14)
C31 Cu1 Cu2 N4 -116.77(13)
N3 Cu1 Cu2 N4 125.11(12)
N12 Cu1 Cu2 N4 -5.75(13)
Cu3 Cu1 Cu2 N4 -121.04(9)
C1 Cu1 Cu2 N7 -64.74(14)
C31 Cu1 Cu2 N7 114.23(13)
N3 Cu1 Cu2 N7 -3.89(12)
N12 Cu1 Cu2 N7 -134.75(13)
Cu3 Cu1 Cu2 N7 109.96(9)
C1 Cu1 Cu2 Cu3 -174.70(10)
C31 Cu1 Cu2 Cu3 4.27(9)
N3 Cu1 Cu2 Cu3 -113.85(8)
N12 Cu1 Cu2 Cu3 115.29(9)
C31 Cu3 Cu2 C16 173.37(14)
N11 Cu3 Cu2 C16 -73.56(14)
N8 Cu3 Cu2 C16 60.21(13)
Cu1 Cu3 Cu2 C16 177.67(11)
C31 Cu3 Cu2 C1 -8.86(13)
C16 Cu3 Cu2 C1 177.77(14)
N11 Cu3 Cu2 C1 104.21(12)
N8 Cu3 Cu2 C1 -122.02(12)
Cu1 Cu3 Cu2 C1 -4.56(9)
C31 Cu3 Cu2 N4 105.64(13)
C16 Cu3 Cu2 N4 -67.73(14)
N11 Cu3 Cu2 N4 -141.28(13)
N8 Cu3 Cu2 N4 -7.51(13)
Cu1 Cu3 Cu2 N4 109.95(10)
C31 Cu3 Cu2 N7 -125.94(12)
C16 Cu3 Cu2 N7 60.69(13)
N11 Cu3 Cu2 N7 -12.87(12)
N8 Cu3 Cu2 N7 120.90(12)
Cu1 Cu3 Cu2 N7 -121.64(9)
C31 Cu3 Cu2 Cu1 -4.31(9)
C16 Cu3 Cu2 Cu1 -177.67(11)
N11 Cu3 Cu2 Cu1 108.77(9)
N8 Cu3 Cu2 Cu1 -117.46(8)
C31 Cu3 N8 C30 43.1(2)
C16 Cu3 N8 C30 -153.4(2)
N11 Cu3 N8 C30 -50.8(2)
Cu1 Cu3 N8 C30 89.7(2)
Cu2 Cu3 N8 C30 164.2(2)
C31 Cu3 N8 C26 -122.4(2)
C16 Cu3 N8 C26 41.1(2)
N11 Cu3 N8 C26 143.7(2)
Cu1 Cu3 N8 C26 -75.8(2)
Cu2 Cu3 N8 C26 -1.3(3)
C16 Cu2 N7 C20 36.8(2)
C1 Cu2 N7 C20 -130.6(2)
N4 Cu2 N7 C20 136.5(2)
Cu1 Cu2 N7 C20 -84.0(2)
Cu3 Cu2 N7 C20 -6.8(3)
C16 Cu2 N7 C24 -156.5(2)
C1 Cu2 N7 C24 36.1(2)
N4 Cu2 N7 C24 -56.8(2)
Cu1 Cu2 N7 C24 82.7(2)
Cu3 Cu2 N7 C24 159.9(2)
C16 Cu2 N4 C15 34.1(3)
C1 Cu2 N4 C15 -155.3(3)
N7 Cu2 N4 C15 -57.1(3)
Cu1 Cu2 N4 C15 158.9(2)
Cu3 Cu2 N4 C15 82.0(3)
C16 Cu2 N4 C11 -141.2(3)
C1 Cu2 N4 C11 29.3(3)
N7 Cu2 N4 C11 127.5(3)
Cu1 Cu2 N4 C11 -16.5(3)
Cu3 Cu2 N4 C11 -93.3(3)
C31 Cu3 N11 C39 -160.4(3)
C16 Cu3 N11 C39 28.4(3)
N8 Cu3 N11 C39 -63.9(3)
Cu1 Cu3 N11 C39 152.7(2)
Cu2 Cu3 N11 C39 78.1(3)
C31 Cu3 N11 C35 24.5(3)
C16 Cu3 N11 C35 -146.7(2)
N8 Cu3 N11 C35 121.0(2)
Cu1 Cu3 N11 C35 -22.4(3)
Cu2 Cu3 N11 C35 -97.0(2)
C18 N5 C16 N6 0.4(3)
C19 N5 C16 N6 -174.8(3)
C18 N5 C16 Cu2 137.7(2)
C19 N5 C16 Cu2 -37.6(4)
C18 N5 C16 Cu3 -131.0(3)
C19 N5 C16 Cu3 53.8(4)
C17 N6 C16 N5 -1.0(3)
C25 N6 C16 N5 -176.7(3)
C17 N6 C16 Cu2 -134.9(3)
C25 N6 C16 Cu2 49.4(4)
C17 N6 C16 Cu3 136.0(2)
C25 N6 C16 Cu3 -39.8(3)
C1 Cu2 C16 N5 113.5(4)
N4 Cu2 C16 N5 -104.3(2)
N7 Cu2 C16 N5 -12.0(2)
Cu1 Cu2 C16 N5 123.5(2)
Cu3 Cu2 C16 N5 121.3(2)
C1 Cu2 C16 N6 -117.9(4)
N4 Cu2 C16 N6 24.2(3)
N7 Cu2 C16 N6 116.6(2)
Cu1 Cu2 C16 N6 -107.9(2)
Cu3 Cu2 C16 N6 -110.1(3)
C1 Cu2 C16 Cu3 -7.8(5)
N4 Cu2 C16 Cu3 134.36(9)
N7 Cu2 C16 Cu3 -133.32(9)
Cu1 Cu2 C16 Cu3 2.17(10)
C31 Cu3 C16 N5 -133.5(4)
N11 Cu3 C16 N5 16.3(3)
N8 Cu3 C16 N5 114.2(3)
Cu1 Cu3 C16 N5 -115.1(2)
Cu2 Cu3 C16 N5 -113.0(3)
C31 Cu3 C16 N6 99.4(4)
N11 Cu3 C16 N6 -110.8(2)
N8 Cu3 C16 N6 -12.9(2)
Cu1 Cu3 C16 N6 117.7(2)
Cu2 Cu3 C16 N6 119.9(2)
C31 Cu3 C16 Cu2 -20.5(4)
N11 Cu3 C16 Cu2 129.32(9)
N8 Cu3 C16 Cu2 -132.83(9)
Cu1 Cu3 C16 Cu2 -2.15(10)
C33 N10 C31 N9 1.1(3)
C34 N10 C31 N9 -176.3(3)
C33 N10 C31 Cu3 138.6(2)
C34 N10 C31 Cu3 -38.9(4)
C33 N10 C31 Cu1 -131.7(3)
C34 N10 C31 Cu1 50.9(4)
C32 N9 C31 N10 -1.2(3)
C40 N9 C31 N10 -171.1(3)
C32 N9 C31 Cu3 -134.3(2)
C40 N9 C31 Cu3 55.9(4)
C32 N9 C31 Cu1 137.9(2)
C40 N9 C31 Cu1 -31.9(4)
C16 Cu3 C31 N10 144.4(3)
N11 Cu3 C31 N10 -6.2(2)
N8 Cu3 C31 N10 -104.1(2)
Cu1 Cu3 C31 N10 122.6(3)
Cu2 Cu3 C31 N10 127.3(2)
C16 Cu3 C31 N9 -87.5(5)
N11 Cu3 C31 N9 121.9(2)
N8 Cu3 C31 N9 24.0(2)
Cu1 Cu3 C31 N9 -109.3(3)
Cu2 Cu3 C31 N9 -104.6(2)
C16 Cu3 C31 Cu1 21.8(4)
N11 Cu3 C31 Cu1 -128.78(9)
N8 Cu3 C31 Cu1 133.31(9)
Cu2 Cu3 C31 Cu1 4.69(10)
C1 Cu1 C31 N10 -112.9(4)
N3 Cu1 C31 N10 16.4(3)
N12 Cu1 C31 N10 113.0(2)
Cu2 Cu1 C31 N10 -115.7(2)
Cu3 Cu1 C31 N10 -111.0(3)
C1 Cu1 C31 N9 118.4(4)
N3 Cu1 C31 N9 -112.2(2)
N12 Cu1 C31 N9 -15.7(2)
Cu2 Cu1 C31 N9 115.6(2)
Cu3 Cu1 C31 N9 120.3(2)
C1 Cu1 C31 Cu3 -1.9(4)
N3 Cu1 C31 Cu3 127.47(9)
N12 Cu1 C31 Cu3 -135.98(10)
Cu2 Cu1 C31 Cu3 -4.71(10)
C24 N7 C20 C21 -2.4(4)
Cu2 N7 C20 C21 164.4(2)
C24 N7 C20 C19 -179.1(3)
Cu2 N7 C20 C19 -12.3(4)
N12 C41 C42 O11 175.3(3)
C40 C41 C42 O11 -0.9(4)
N12 C41 C42 C43 0.7(5)
C40 C41 C42 C43 -175.5(3)
C42 C41 N12 C45 1.3(5)
C40 C41 N12 C45 177.6(3)
C42 C41 N12 Cu1 -170.1(2)
C40 C41 N12 Cu1 6.3(4)
C1 Cu1 N12 C45 49.1(3)
C31 Cu1 N12 C45 -142.9(3)
N3 Cu1 N12 C45 -43.7(3)
Cu2 Cu1 N12 C45 97.1(3)
Cu3 Cu1 N12 C45 174.3(2)
C1 Cu1 N12 C41 -139.8(2)
C31 Cu1 N12 C41 28.2(2)
N3 Cu1 N12 C41 127.3(2)
Cu2 Cu1 N12 C41 -91.8(2)
Cu3 Cu1 N12 C41 -14.6(3)
C20 N7 C24 C23 2.0(5)
Cu2 N7 C24 C23 -165.2(2)
C16 N6 C25 C26 79.3(4)
C17 N6 C25 C26 -95.8(4)
C31 N9 C32 C33 0.8(4)
C40 N9 C32 C33 170.5(3)
C31 N10 C34 C35 74.8(4)
C33 N10 C34 C35 -102.3(3)
C30 N8 C26 C27 -4.3(5)
Cu3 N8 C26 C27 161.6(3)
C30 N8 C26 C25 177.7(3)
Cu3 N8 C26 C25 -16.5(4)
N6 C25 C26 N8 -40.8(4)
N6 C25 C26 C27 141.0(3)
N9 C32 C33 N10 -0.1(4)
C31 N10 C33 C32 -0.7(4)
C34 N10 C33 C32 176.8(3)
C39 N11 C35 C36 -0.1(5)
Cu3 N11 C35 C36 175.2(2)
C39 N11 C35 C34 -175.3(3)
Cu3 N11 C35 C34 0.0(4)
O9 C36 C35 N11 175.2(3)
C37 C36 C35 N11 -3.3(5)
O9 C36 C35 C34 -9.7(5)
C37 C36 C35 C34 171.9(3)
N10 C34 C35 N11 -47.3(4)
N10 C34 C35 C36 137.3(3)
C16 N5 C19 C20 75.6(4)
C18 N5 C19 C20 -99.0(3)
N7 C20 C19 N5 -41.8(4)
C21 C20 C19 N5 141.5(3)
O9 C36 C37 O10 5.0(5)
C35 C36 C37 O10 -176.6(3)
O9 C36 C37 C38 -175.0(3)
C35 C36 C37 C38 3.4(5)
C15 N4 C11 C12 -0.8(5)
Cu2 N4 C11 C12 174.6(3)
C15 N4 C11 C10 179.9(3)
Cu2 N4 C11 C10 -4.7(4)
N7 C20 C21 O5 -172.4(3)
C19 C20 C21 O5 4.3(4)
N7 C20 C21 C22 1.0(5)
C19 C20 C21 C22 177.6(3)
O6 C22 C21 O5 -4.4(4)
C23 C22 C21 O5 174.2(3)
O6 C22 C21 C20 -177.7(3)
C23 C22 C21 C20 0.9(5)
C16 N5 C18 C17 0.3(4)
C19 N5 C18 C17 175.3(3)
N4 C11 C12 O3 176.9(3)
C10 C11 C12 O3 -3.9(5)
N4 C11 C12 C13 0.1(5)
C10 C11 C12 C13 179.4(3)
N7 C24 C23 C22 -0.1(5)
O6 C22 C23 C24 177.2(3)
C21 C22 C23 C24 -1.4(5)
C11 N4 C15 C14 1.6(5)
Cu2 N4 C15 C14 -174.0(3)
N4 C15 C14 C13 -1.6(5)
C7 C8 C9 N3 7.6(6)
C7A C8 C9 N3 -20.0(9)
C26 N8 C30 C29 1.3(5)
Cu3 N8 C30 C29 -164.7(3)
C28 C29 C30 N8 1.4(5)
C35 N11 C39 C38 3.4(5)
Cu3 N11 C39 C38 -172.0(3)
C45 C44 C43 O12 -175.9(4)
C45 C44 C43 C42 1.4(5)
O11 C42 C43 O12 1.0(5)
C41 C42 C43 O12 175.5(3)
O11 C42 C43 C44 -176.5(3)
C41 C42 C43 C44 -2.0(5)
N11 C39 C38 C37 -3.2(6)
O10 C37 C38 C39 179.6(3)
C36 C37 C38 C39 -0.4(5)
N5 C18 C17 N6 -0.9(4)
C16 N6 C17 C18 1.2(4)
C25 N6 C17 C18 176.7(3)
C41 N12 C45 C44 -2.0(5)
Cu1 N12 C45 C44 169.4(3)
C43 C44 C45 N12 0.7(6)
C15 C14 C13 O4 -171.4(6)
C15 C14 C13 C12 0.8(5)
C15 C14 C13 O4A 164.9(13)
O3 C12 C13 O4 -4.5(8)
C11 C12 C13 O4 172.2(7)
O3 C12 C13 C14 -176.8(3)
C11 C12 C13 C14 -0.1(5)
O3 C12 C13 O4A 15.0(10)
C11 C12 C13 O4A -168.3(9)
N8 C26 C27 O7A 159.1(9)
C25 C26 C27 O7A -22.9(10)
N8 C26 C27 C28 4.3(6)
C25 C26 C27 C28 -177.7(3)
N8 C26 C27 O7 -164.8(4)
C25 C26 C27 O7 13.2(6)
C30 C29 C28 O8 169.8(9)
C30 C29 C28 C27 -1.3(6)
C30 C29 C28 O8A -161(2)
C26 C27 C28 O8 -173.6(8)
O7A C27 C28 O8 29.2(11)
O7 C27 C28 O8 -5.2(10)
C26 C27 C28 C29 -1.4(6)
O7A C27 C28 C29 -158.6(8)
O7 C27 C28 C29 167.0(5)
C26 C27 C28 O8A 159(2)
O7A C27 C28 O8A 1(3)
O7 C27 C28 O8A -33(2)
C9 C8 C7 O2 176.6(6)
C7A C8 C7 O2 -84(2)
C9 C8 C7 C6 -4.8(8)
C7A C8 C7 C6 95(2)
N3 C5 C6 O1 -169.5(4)
C6A C5 C6 O1 98.2(11)
C4 C5 C6 O1 1.6(7)
N3 C5 C6 C7 12.6(7)
C6A C5 C6 C7 -79.7(11)
C4 C5 C6 C7 -176.3(5)
O2 C7 C6 O1 -3.8(9)
C8 C7 C6 O1 177.6(5)
O2 C7 C6 C5 174.1(5)
C8 C7 C6 C5 -4.6(9)
C35 C36 O9 C54 97.1(4)
C37 C36 O9 C54 -84.5(4)
C20 C21 O5 C50 -108.5(4)
C22 C21 O5 C50 78.2(4)
C38 C37 O10 C55 -2.1(5)
C36 C37 O10 C55 177.8(3)
C41 C42 O11 C56 105.4(4)
C43 C42 O11 C56 -80.1(4)
C23 C22 O6 C51 -2.8(5)
C21 C22 O6 C51 175.8(3)
C11 C12 O3 C48 107.8(4)
C13 C12 O3 C48 -75.5(5)
C6 C5 N3 C9 -10.2(5)
C6A C5 N3 C9 24.0(8)
C4 C5 N3 C9 178.4(3)
C6 C5 N3 Cu1 164.4(4)
C6A C5 N3 Cu1 -161.4(7)
C4 C5 N3 Cu1 -6.9(4)
C8 C9 N3 C5 -0.2(5)
C8 C9 N3 Cu1 -174.9(3)
C1 Cu1 N3 C5 35.1(3)
C31 Cu1 N3 C5 -132.2(3)
N12 Cu1 N3 C5 134.3(3)
Cu2 Cu1 N3 C5 -8.0(3)
Cu3 Cu1 N3 C5 -82.8(3)
C1 Cu1 N3 C9 -150.5(2)
C31 Cu1 N3 C9 42.3(3)
N12 Cu1 N3 C9 -51.2(2)
Cu2 Cu1 N3 C9 166.5(2)
Cu3 Cu1 N3 C9 91.7(2)
C44 C43 O12 C57 -0.3(6)
C42 C43 O12 C57 -177.6(4)
C31 N9 C40 C41 79.8(3)
C32 N9 C40 C41 -88.8(4)
N12 C41 C40 N9 -59.4(3)
C42 C41 C40 N9 117.0(3)
C26 C27 O7 C52 -107.9(5)
O7A C27 O7 C52 2.6(8)
C28 C27 O7 C52 83.5(5)
C3 N1 C1 N2 -0.3(3)
C4 N1 C1 N2 -174.7(3)
C3 N1 C1 Cu2 -134.1(2)
C4 N1 C1 Cu2 51.5(4)
C3 N1 C1 Cu1 137.8(2)
C4 N1 C1 Cu1 -36.6(3)
C2 N2 C1 N1 -0.1(3)
C10 N2 C1 N1 -174.7(3)
C2 N2 C1 Cu2 137.5(2)
C10 N2 C1 Cu2 -37.1(4)
C2 N2 C1 Cu1 -132.1(3)
C10 N2 C1 Cu1 53.2(4)
C16 Cu2 C1 N1 -97.7(5)
N4 Cu2 C1 N1 119.6(2)
N7 Cu2 C1 N1 27.1(3)
Cu1 Cu2 C1 N1 -109.3(3)
Cu3 Cu2 C1 N1 -104.3(2)
C16 Cu2 C1 N2 133.5(4)
N4 Cu2 C1 N2 -9.2(2)
N7 Cu2 C1 N2 -101.7(2)
Cu1 Cu2 C1 N2 121.9(3)
Cu3 Cu2 C1 N2 126.9(2)
C16 Cu2 C1 Cu1 11.6(5)
N4 Cu2 C1 Cu1 -131.13(10)
N7 Cu2 C1 Cu1 136.35(9)
Cu3 Cu2 C1 Cu1 4.96(10)
C31 Cu1 C1 N1 116.8(4)
N3 Cu1 C1 N1 -13.4(2)
N12 Cu1 C1 N1 -109.8(2)
Cu2 Cu1 C1 N1 120.1(2)
Cu3 Cu1 C1 N1 115.2(2)
C31 Cu1 C1 N2 -115.2(4)
N3 Cu1 C1 N2 114.6(3)
N12 Cu1 C1 N2 18.2(3)
Cu2 Cu1 C1 N2 -111.9(3)
Cu3 Cu1 C1 N2 -116.8(2)
C31 Cu1 C1 Cu2 -3.3(4)
N3 Cu1 C1 Cu2 -133.48(9)
N12 Cu1 C1 Cu2 130.06(9)
Cu3 Cu1 C1 Cu2 -4.94(10)
C14 C13 O4 C49 -11.4(9)
C12 C13 O4 C49 176.4(5)
O4A C13 O4 C49 120(2)
C29 C28 O8 C53 18.5(16)
C27 C28 O8 C53 -170.0(9)
O8A C28 O8 C53 -61.2(18)
C1 N1 C4 C5 78.6(4)
C3 N1 C4 C5 -95.0(4)
N3 C5 C4 N1 -47.9(4)
C6 C5 C4 N1 140.5(4)
C6A C5 C4 N1 106.5(8)
C5 C6 O1 C46 -105.1(6)
C7 C6 O1 C46 72.7(7)
C1 N2 C10 C11 74.1(4)
C2 N2 C10 C11 -99.8(4)
N4 C11 C10 N2 -45.1(4)
C12 C11 C10 N2 135.6(3)
C1 N1 C3 C2 0.7(4)
C4 N1 C3 C2 174.9(3)
N1 C3 C2 N2 -0.7(4)
C1 N2 C2 C3 0.5(4)
C10 N2 C2 C3 175.0(3)
C8 C7 O2 C47 4.3(13)
C6 C7 O2 C47 -174.3(10)
C26 C27 O7A C52A -81.0(14)
C28 C27 O7A C52A 74.9(12)
O7 C27 O7A C52A -169.2(17)
N2S C4S C7S C8S 150.1(17)
C5S C4S C7S C8S -26.6(11)
O4 C13 O4A C49A -58.9(18)
C14 C13 O4A C49A 4.3(16)
C12 C13 O4A C49A 169.9(9)
O8 C28 O8A C53A 98(3)
C29 C28 O8A C53A -17(3)
C27 C28 O8A C53A -177.4(14)
N2S C4S C5S C6S -154.9(16)
C7S C4S C5S C6S 21.6(10)
C46A O1A C6A C7A 78(2)
C46A O1A C6A C5 -109.1(18)
N3 C5 C6A O1A 159.1(10)
C6 C5 C6A O1A -95.5(15)
C4 C5 C6A O1A 5.0(16)
N3 C5 C6A C7A -28.1(15)
C6 C5 C6A C7A 77.4(15)
C4 C5 C6A C7A 177.9(10)
C47A O2A C7A C8 3(3)
C47A O2A C7A C6A 179(2)
C9 C8 C7A O2A -170.2(13)
C7 C8 C7A O2A 96(3)
C9 C8 C7A C6A 14.3(16)
C7 C8 C7A C6A -79(2)
O1A C6A C7A O2A 5(2)
C5 C6A C7A O2A -168.3(12)
O1A C6A C7A C8 -179.0(12)
C5 C6A C7A C8 7.9(19)
